data_2244082
loop_
_publ_author_name
'Chooto, Pipat'
'Saithong, Saowanit'
'Aemaeg, Weena'
'Vataporn, Siriwan'
'Pakawatchai, Chaveng'
'Innuphat, Chalermpol'
'Duangthong, Supunnee'
'Puetpaiboon, Walailak'

_publ_section_title
;
 Syntheses, crystal structures and Hirshfeld surface analyses of
 bis(2-mercaptobenzimidazole)bromo- and iodocopper(I) complexes
;
_journal_coeditor_code HB7984
_journal_issue 5
_journal_name_full 'Acta Crystallographica Section E'
_journal_page_first
;
;
_journal_paper_doi 10.1107/S2056989022004224
_journal_volume 78
_journal_year 2022
_chemical_formula_iupac '[Cu I (C7 H6 N2 S)2], C3 H6 O'
_chemical_formula_moiety 'C14 H12 Cu I N4 S2, C3 H6 O'
_chemical_formula_sum 'C17 H18 Cu I N4 O S2'
_chemical_formula_weight 548.91
_chemical_name_systematic
;
Bis(2,3-dihydro-1<i>H</i>-1,3-benzodiazole-2-thione)iodidocopper(I) acetone
solvate
;
_space_group_crystal_system monoclinic
_space_group_IT_number 14
_space_group_name_Hall '-P 2ybc'
_space_group_name_H-M_alt 'P 1 21/c 1'
_atom_sites_solution_hydrogens mixed
_atom_sites_solution_primary direct
_atom_sites_solution_secondary difmap
_audit_creation_method SHELXL-2018/3
_cell_angle_alpha 90
_cell_angle_beta 94.8180(10)
_cell_angle_gamma 90
_cell_formula_units_Z 4
_cell_length_a 4.5154(3)
_cell_length_b 22.2157(15)
_cell_length_c 20.4062(14)
_cell_measurement_reflns_used 5872
_cell_measurement_temperature 293(2)
_cell_measurement_theta_max 26.61
_cell_measurement_theta_min 2.20
_cell_volume 2039.8(2)
_computing_cell_refinement
;
SMART (Bruker, 2003)
;
_computing_data_collection
;
SMART (Bruker, 2003)
;
_computing_data_reduction
;
SAINT (Bruker, 2003)
;
_computing_molecular_graphics
;
Mercury (Macrae <i>et al</i>., 2020)
;
_computing_publication_material
;
WinGX publication routines (Farrugia, 2012) and pubICIF (Westrip,
2010)
;
_computing_structure_refinement
;
<i>SHELXL2018/3</i> (Sheldrick, 2015b)
;
_computing_structure_solution
;
<i>SHELXT</i> (Sheldrick, 2015a)
;
_diffrn_ambient_temperature 293(2)
_diffrn_measured_fraction_theta_full 0.999
_diffrn_measured_fraction_theta_max 0.999
_diffrn_measurement_device_type 'Bruker CCD area detector'
_diffrn_measurement_method 'Frames, each covering 0.3 \% in \w'
_diffrn_radiation_monochromator graphite
_diffrn_radiation_type MoK\a
_diffrn_radiation_wavelength 0.71073
_diffrn_reflns_av_R_equivalents 0.0213
_diffrn_reflns_av_unetI/netI 0.0182
_diffrn_reflns_limit_h_max 5
_diffrn_reflns_limit_h_min -5
_diffrn_reflns_limit_k_max 26
_diffrn_reflns_limit_k_min -26
_diffrn_reflns_limit_l_max 24
_diffrn_reflns_limit_l_min -24
_diffrn_reflns_number 14555
_diffrn_reflns_theta_full 24.999
_diffrn_reflns_theta_max 24.999
_diffrn_reflns_theta_min 1.358
_diffrn_source 'fine-focus sealed tube'
_exptl_absorpt_coefficient_mu 2.803
_exptl_absorpt_correction_T_max 1.000
_exptl_absorpt_correction_T_min 0.749
_exptl_absorpt_correction_type multi-scan
_exptl_absorpt_process_details
;
(SADABS; Bruker, 2003)
;
_exptl_crystal_colour colourless
_exptl_crystal_density_diffrn 1.787
_exptl_crystal_density_method 'not measured'
_exptl_crystal_description needle
_exptl_crystal_F_000 1080
_exptl_crystal_size_max 0.381
_exptl_crystal_size_mid 0.142
_exptl_crystal_size_min 0.084
_refine_diff_density_max 1.139
_refine_diff_density_min -0.899
_refine_ls_extinction_method none
_refine_ls_goodness_of_fit_ref 1.076
_refine_ls_hydrogen_treatment mixed
_refine_ls_matrix_type full
_refine_ls_number_parameters 247
_refine_ls_number_reflns 3597
_refine_ls_number_restraints 4
_refine_ls_restrained_S_all 1.075
_refine_ls_R_factor_all 0.0438
_refine_ls_R_factor_gt 0.0386
_refine_ls_shift/su_max 0.002
_refine_ls_shift/su_mean 0.000
_refine_ls_structure_factor_coef Fsqd
_refine_ls_weighting_details 'w=1/[\s^2^(Fo^2^)+(0.0315P)^2^+4.5225P] where P=(Fo^2^+2Fc^2^)/3'
_refine_ls_weighting_scheme calc
_refine_ls_wR_factor_gt 0.0858
_refine_ls_wR_factor_ref 0.0892
_reflns_number_gt 3200
_reflns_number_total 3597
_reflns_threshold_expression 'I > 2\s(I)'
_cod_data_source_file hb7984sup1.cif
_cod_data_source_block 2
_cod_original_sg_symbol_H-M 'P 21/c'
_cod_database_code 2244082
_shelx_space_group_comment
;
The symmetry employed for this shelxl refinement is uniquely defined
by the following loop, which should always be used as a source of
symmetry information in preference to the above space-group names.
They are only intended as comments.
;

loop_
_space_group_symop_operation_xyz
'x, y, z'
'-x, y+1/2, -z+1/2'
'-x, -y, -z'
'x, -y-1/2, z-1/2'

loop_
_atom_site_type_symbol
_atom_site_label
_atom_site_fract_x
_atom_site_fract_y
_atom_site_fract_z
_atom_site_U_iso_or_equiv
_atom_site_adp_type
_atom_site_calc_flag
_atom_site_occupancy
_atom_site_disorder_assembly
_atom_site_disorder_group
Cu Cu1 0.2323(2) 0.42788(3) 0.63559(3) 0.0789(2) Uani d 1 . .
I I1 0.34973(7) 0.31632(2) 0.65076(2) 0.06112(13) Uani d 1 . .
S S1 -0.1755(4) 0.45699(6) 0.57174(7) 0.0838(5) Uani d 1 . .
S S2 0.3444(3) 0.50247(5) 0.70750(6) 0.0518(3) Uani d 1 . .
N N1 -0.1238(9) 0.35326(17) 0.50250(18) 0.0544(9) Uani d 1 . .
N N2 -0.4365(10) 0.41666(16) 0.45551(19) 0.0555(10) Uani d 1 . .
N N3 0.7524(8) 0.42258(15) 0.76321(17) 0.0454(8) Uani d 1 . .
N N4 0.6946(8) 0.50239(16) 0.82129(18) 0.0483(8) Uani d 1 . .
C C1 -0.2443(12) 0.4079(2) 0.5087(2) 0.0548(11) Uani d 1 . .
C C2 -0.2433(10) 0.32568(19) 0.4450(2) 0.0476(10) Uani d 1 . .
C C3 -0.1898(11) 0.2710(2) 0.4161(2) 0.0557(11) Uani d 1 . .
H H3 -0.054352 0.243569 0.435797 0.067 Uiso calc 1 . .
C C4 -0.3470(11) 0.2590(2) 0.3568(2) 0.0592(12) Uani d 1 . .
H H4 -0.316081 0.222687 0.335867 0.071 Uiso calc 1 . .
C C5 -0.5483(12) 0.2993(2) 0.3277(2) 0.0610(13) Uani d 1 . .
H H5 -0.651343 0.289205 0.287859 0.073 Uiso calc 1 . .
C C6 -0.6020(12) 0.3539(2) 0.3555(2) 0.0579(12) Uani d 1 . .
H H6 -0.737871 0.381133 0.335589 0.070 Uiso calc 1 . .
C C7 -0.4427(10) 0.36649(18) 0.4150(2) 0.0479(10) Uani d 1 . .
C C8 0.6017(9) 0.47473(18) 0.7644(2) 0.0442(10) Uani d 1 . .
C C9 0.9438(9) 0.41641(18) 0.8198(2) 0.0438(9) Uani d 1 . .
C C10 1.1416(10) 0.3719(2) 0.8413(2) 0.0541(11) Uani d 1 . .
H H10 1.170348 0.337767 0.816134 0.065 Uiso calc 1 . .
C C11 1.2951(11) 0.3804(2) 0.9021(3) 0.0619(13) Uani d 1 . .
H H11 1.428668 0.351140 0.918471 0.074 Uiso calc 1 . .
C C12 1.2554(11) 0.4315(2) 0.9394(2) 0.0620(13) Uani d 1 . .
H H12 1.362526 0.435638 0.980133 0.074 Uiso calc 1 . .
C C13 1.0610(10) 0.4761(2) 0.9175(2) 0.0550(11) Uani d 1 . .
H H13 1.035593 0.510598 0.942271 0.066 Uiso calc 1 . .
C C14 0.9046(9) 0.46766(19) 0.8569(2) 0.0458(10) Uani d 1 . .
C C15 0.1969(15) 0.6773(3) 0.9353(3) 0.0795(17) Uani d 1 . .
H H15A 0.041024 0.704543 0.919993 0.119 Uiso calc 1 . .
H H15B 0.126452 0.650874 0.967768 0.119 Uiso calc 1 . .
H H15C 0.363937 0.699853 0.954390 0.119 Uiso calc 1 . .
C C16 0.2888(11) 0.6414(2) 0.8792(2) 0.0553(11) Uani d 1 . .
C C17 0.1359(14) 0.6534(3) 0.8138(3) 0.0797(16) Uani d 1 . .
H H17A -0.010436 0.684287 0.817434 0.120 Uiso calc 1 . .
H H17B 0.278159 0.666406 0.784409 0.120 Uiso calc 1 . .
H H17C 0.040343 0.617277 0.797060 0.120 Uiso calc 1 . .
O O1 0.4835(9) 0.60411(17) 0.88765(19) 0.0792(11) Uani d 1 . .
H H1A -0.007(11) 0.339(3) 0.534(2) 0.095 Uiso d 1 . .
H H2A -0.543(12) 0.4484(18) 0.449(3) 0.095 Uiso d 1 . .
H H3A 0.733(14) 0.398(2) 0.731(2) 0.095 Uiso d 1 . .
H H4A 0.617(13) 0.5354(16) 0.832(3) 0.095 Uiso d 1 . .

loop_
_atom_site_aniso_label
_atom_site_aniso_U_11
_atom_site_aniso_U_22
_atom_site_aniso_U_33
_atom_site_aniso_U_12
_atom_site_aniso_U_13
_atom_site_aniso_U_23
Cu1 0.1375(7) 0.0464(4) 0.0480(3) 0.0166(4) -0.0207(4) -0.0050(3)
I1 0.0590(2) 0.03985(18) 0.0816(3) 0.00121(13) -0.01114(16) -0.00181(14)
S1 0.1445(14) 0.0479(7) 0.0528(7) 0.0360(8) -0.0277(8) -0.0143(6)
S2 0.0627(7) 0.0405(6) 0.0517(6) 0.0037(5) 0.0028(5) -0.0012(5)
N1 0.077(3) 0.040(2) 0.045(2) 0.0109(19) -0.0036(19) -0.0014(16)
N2 0.078(3) 0.039(2) 0.049(2) 0.0103(19) -0.0031(19) -0.0006(17)
N3 0.049(2) 0.0382(19) 0.050(2) 0.0005(16) 0.0054(16) -0.0060(15)
N4 0.057(2) 0.039(2) 0.049(2) 0.0016(17) 0.0093(17) -0.0059(17)
C1 0.083(3) 0.039(2) 0.042(2) 0.009(2) 0.001(2) -0.0012(19)
C2 0.061(3) 0.040(2) 0.043(2) -0.003(2) 0.012(2) 0.0001(18)
C3 0.066(3) 0.041(2) 0.062(3) 0.004(2) 0.014(2) -0.005(2)
C4 0.077(3) 0.044(3) 0.059(3) -0.011(2) 0.018(3) -0.014(2)
C5 0.078(3) 0.055(3) 0.050(3) -0.018(3) 0.006(2) -0.007(2)
C6 0.072(3) 0.049(3) 0.051(3) -0.008(2) -0.002(2) 0.004(2)
C7 0.064(3) 0.037(2) 0.043(2) -0.004(2) 0.010(2) 0.0021(18)
C8 0.045(2) 0.040(2) 0.049(2) -0.0065(18) 0.0120(19) -0.0023(18)
C9 0.043(2) 0.042(2) 0.047(2) -0.0049(18) 0.0097(18) -0.0012(18)
C10 0.055(3) 0.049(3) 0.060(3) 0.002(2) 0.010(2) -0.004(2)
C11 0.058(3) 0.063(3) 0.065(3) 0.009(2) 0.005(2) 0.007(2)
C12 0.060(3) 0.077(3) 0.049(3) -0.002(3) 0.003(2) -0.001(2)
C13 0.060(3) 0.057(3) 0.048(3) -0.003(2) 0.009(2) -0.008(2)
C14 0.045(2) 0.043(2) 0.051(2) -0.0016(19) 0.0104(19) -0.0014(19)
C15 0.100(4) 0.072(4) 0.067(3) 0.025(3) 0.007(3) -0.006(3)
C16 0.063(3) 0.046(3) 0.057(3) 0.001(2) 0.007(2) -0.004(2)
C17 0.088(4) 0.088(4) 0.064(3) 0.006(3) 0.006(3) 0.001(3)
O1 0.094(3) 0.065(2) 0.077(2) 0.029(2) -0.002(2) -0.0166(19)

loop_
_atom_type_symbol
_atom_type_description
_atom_type_scat_dispersion_real
_atom_type_scat_dispersion_imag
_atom_type_scat_source
C C 0.0033 0.0016 'International Tables Vol C Tables 4.2.6.8 and 6.1.1.4'
H H 0.0000 0.0000 'International Tables Vol C Tables 4.2.6.8 and 6.1.1.4'
N N 0.0061 0.0033 'International Tables Vol C Tables 4.2.6.8 and 6.1.1.4'
S S 0.1246 0.1234 'International Tables Vol C Tables 4.2.6.8 and 6.1.1.4'
Cu Cu 0.3201 1.2651 'International Tables Vol C Tables 4.2.6.8 and 6.1.1.4'
I I -0.4742 1.8119 'International Tables Vol C Tables 4.2.6.8 and 6.1.1.4'
O O 0.0106 0.0060 'International Tables Vol C Tables 4.2.6.8 and 6.1.1.4'

loop_
_geom_angle_atom_site_label_1
_geom_angle_atom_site_label_2
_geom_angle_atom_site_label_3
_geom_angle_site_symmetry_1
_geom_angle_site_symmetry_3
_geom_angle
_geom_angle_publ_flag
S2 Cu1 S1 . . 107.10(5) ?
S2 Cu1 I1 . . 127.30(4) ?
S1 Cu1 I1 . . 119.98(5) ?
C1 S1 Cu1 . . 110.01(18) ?
C8 S2 Cu1 . . 106.54(15) ?
C1 N1 C2 . . 110.3(4) ?
C1 N1 H1A . . 120(4) ?
C2 N1 H1A . . 129(4) ?
C1 N2 C7 . . 110.1(4) ?
C1 N2 H2A . . 124(4) ?
C7 N2 H2A . . 126(4) ?
C8 N3 C9 . . 110.5(3) ?
C8 N3 H3A . . 123(4) ?
C9 N3 H3A . . 126(4) ?
C8 N4 C14 . . 110.4(4) ?
C8 N4 H4A . . 121(4) ?
C14 N4 H4A . . 128(4) ?
N1 C1 N2 . . 107.1(4) ?
N1 C1 S1 . . 127.1(4) ?
N2 C1 S1 . . 125.7(3) ?
C3 C2 C7 . . 121.2(4) ?
C3 C2 N1 . . 132.7(4) ?
C7 C2 N1 . . 106.1(4) ?
C4 C3 C2 . . 116.7(5) ?
C4 C3 H3 . . 121.7 ?
C2 C3 H3 . . 121.7 ?
C5 C4 C3 . . 121.9(4) ?
C5 C4 H4 . . 119.1 ?
C3 C4 H4 . . 119.1 ?
C6 C5 C4 . . 122.1(5) ?
C6 C5 H5 . . 119.0 ?
C4 C5 H5 . . 119.0 ?
C5 C6 C7 . . 116.4(5) ?
C5 C6 H6 . . 121.8 ?
C7 C6 H6 . . 121.8 ?
C2 C7 N2 . . 106.4(4) ?
C2 C7 C6 . . 121.7(4) ?
N2 C7 C6 . . 131.8(4) ?
N3 C8 N4 . . 106.7(4) ?
N3 C8 S2 . . 128.4(3) ?
N4 C8 S2 . . 124.9(3) ?
C10 C9 C14 . . 121.6(4) ?
C10 C9 N3 . . 132.5(4) ?
C14 C9 N3 . . 105.9(4) ?
C9 C10 C11 . . 116.6(4) ?
C9 C10 H10 . . 121.7 ?
C11 C10 H10 . . 121.7 ?
C10 C11 C12 . . 121.8(5) ?
C10 C11 H11 . . 119.1 ?
C12 C11 H11 . . 119.1 ?
C13 C12 C11 . . 121.3(5) ?
C13 C12 H12 . . 119.3 ?
C11 C12 H12 . . 119.3 ?
C12 C13 C14 . . 117.2(4) ?
C12 C13 H13 . . 121.4 ?
C14 C13 H13 . . 121.4 ?
N4 C14 C13 . . 132.1(4) ?
N4 C14 C9 . . 106.6(4) ?
C13 C14 C9 . . 121.4(4) ?
C16 C15 H15A . . 109.5 ?
C16 C15 H15B . . 109.5 ?
H15A C15 H15B . . 109.5 ?
C16 C15 H15C . . 109.5 ?
H15A C15 H15C . . 109.5 ?
H15B C15 H15C . . 109.5 ?
O1 C16 C17 . . 122.2(5) ?
O1 C16 C15 . . 120.4(5) ?
C17 C16 C15 . . 117.4(5) ?
C16 C17 H17A . . 109.5 ?
C16 C17 H17B . . 109.5 ?
H17A C17 H17B . . 109.5 ?
C16 C17 H17C . . 109.5 ?
H17A C17 H17C . . 109.5 ?
H17B C17 H17C . . 109.5 ?

loop_
_geom_bond_atom_site_label_1
_geom_bond_atom_site_label_2
_geom_bond_site_symmetry_2
_geom_bond_distance
_geom_bond_publ_flag
Cu1 S2 . 2.2430(13) ?
Cu1 S1 . 2.2594(17) ?
Cu1 I1 . 2.5479(7) ?
S1 C1 . 1.696(4) ?
S2 C8 . 1.689(4) ?
N1 C1 . 1.341(6) ?
N1 C2 . 1.391(6) ?
N1 H1A . 0.86(2) ?
N2 C1 . 1.345(6) ?
N2 C7 . 1.387(5) ?
N2 H2A . 0.86(2) ?
N3 C8 . 1.345(5) ?
N3 C9 . 1.390(5) ?
N3 H3A . 0.85(2) ?
N4 C8 . 1.348(5) ?
N4 C14 . 1.381(6) ?
N4 H4A . 0.85(2) ?
C2 C3 . 1.381(6) ?
C2 C7 . 1.384(6) ?
C3 C4 . 1.376(7) ?
C3 H3 . 0.9300 ?
C4 C5 . 1.375(7) ?
C4 H4 . 0.9300 ?
C5 C6 . 1.369(7) ?
C5 H5 . 0.9300 ?
C6 C7 . 1.386(6) ?
C6 H6 . 0.9300 ?
C9 C10 . 1.380(6) ?
C9 C14 . 1.387(6) ?
C10 C11 . 1.383(7) ?
C10 H10 . 0.9300 ?
C11 C12 . 1.386(7) ?
C11 H11 . 0.9300 ?
C12 C13 . 1.374(7) ?
C12 H12 . 0.9300 ?
C13 C14 . 1.384(6) ?
C13 H13 . 0.9300 ?
C15 C16 . 1.484(7) ?
C15 H15A . 0.9600 ?
C15 H15B . 0.9600 ?
C15 H15C . 0.9600 ?
C16 O1 . 1.209(6) ?
C16 C17 . 1.474(7) ?
C17 H17A . 0.9600 ?
C17 H17B . 0.9600 ?
C17 H17C . 0.9600 ?

loop_
_geom_hbond_atom_site_label_D
_geom_hbond_atom_site_label_H
_geom_hbond_atom_site_label_A
_geom_hbond_site_symmetry_A
_geom_hbond_distance_DH
_geom_hbond_distance_HA
_geom_hbond_distance_DA
_geom_hbond_angle_DHA
_geom_hbond_publ_flag
N1 H1A I1 . 0.86(2) 2.81(2) 3.649(4) 167(6) yes
N2 H2A S1 3_466 0.86(2) 2.47(2) 3.331(4) 176(6) yes
N3 H3A I1 . 0.85(2) 2.91(4) 3.666(3) 148(5) yes
N4 H4A O1 . 0.85(2) 2.02(3) 2.840(5) 161(6) yes
C15 H15A I1 2_556 0.96 3.31 4.240(6) 164.7 no

loop_
_geom_torsion_atom_site_label_1
_geom_torsion_atom_site_label_2
_geom_torsion_atom_site_label_3
_geom_torsion_atom_site_label_4
_geom_torsion_site_symmetry_1
_geom_torsion_site_symmetry_2
_geom_torsion_site_symmetry_3
_geom_torsion_site_symmetry_4
_geom_torsion
_geom_torsion_publ_flag
C2 N1 C1 N2 . . . . -1.0(6) ?
C2 N1 C1 S1 . . . . 178.0(4) ?
C7 N2 C1 N1 . . . . 0.9(6) ?
C7 N2 C1 S1 . . . . -178.2(4) ?
Cu1 S1 C1 N1 . . . . 13.2(5) ?
Cu1 S1 C1 N2 . . . . -168.0(4) ?
C1 N1 C2 C3 . . . . 178.4(5) ?
C1 N1 C2 C7 . . . . 0.8(5) ?
C7 C2 C3 C4 . . . . -0.8(7) ?
N1 C2 C3 C4 . . . . -178.1(5) ?
C2 C3 C4 C5 . . . . -0.2(7) ?
C3 C4 C5 C6 . . . . 0.8(8) ?
C4 C5 C6 C7 . . . . -0.2(7) ?
C3 C2 C7 N2 . . . . -178.2(4) ?
N1 C2 C7 N2 . . . . -0.3(5) ?
C3 C2 C7 C6 . . . . 1.4(7) ?
N1 C2 C7 C6 . . . . 179.3(4) ?
C1 N2 C7 C2 . . . . -0.4(5) ?
C1 N2 C7 C6 . . . . -179.9(5) ?
C5 C6 C7 C2 . . . . -0.8(7) ?
C5 C6 C7 N2 . . . . 178.6(5) ?
C9 N3 C8 N4 . . . . 0.1(5) ?
C9 N3 C8 S2 . . . . -179.9(3) ?
C14 N4 C8 N3 . . . . -0.3(5) ?
C14 N4 C8 S2 . . . . 179.6(3) ?
Cu1 S2 C8 N3 . . . . 10.3(4) ?
Cu1 S2 C8 N4 . . . . -169.7(3) ?
C8 N3 C9 C10 . . . . -180.0(5) ?
C8 N3 C9 C14 . . . . 0.2(5) ?
C14 C9 C10 C11 . . . . 1.0(7) ?
N3 C9 C10 C11 . . . . -178.8(4) ?
C9 C10 C11 C12 . . . . -0.7(7) ?
C10 C11 C12 C13 . . . . -0.1(8) ?
C11 C12 C13 C14 . . . . 0.6(7) ?
C8 N4 C14 C13 . . . . -179.3(5) ?
C8 N4 C14 C9 . . . . 0.4(5) ?
C12 C13 C14 N4 . . . . 179.3(5) ?
C12 C13 C14 C9 . . . . -0.3(7) ?
C10 C9 C14 N4 . . . . 179.8(4) ?
N3 C9 C14 N4 . . . . -0.4(4) ?
C10 C9 C14 C13 . . . . -0.5(7) ?
N3 C9 C14 C13 . . . . 179.4(4) ?

_cod_database_fobs_code 2244082
